data_1551078
loop_
_publ_author_name
'Mukhopadhyay, Pritam'
'Kumar, sharvan'
'Shukla, Jyoti'
'Mandal, Kalyanshis'
'Kumar, Yogendra'
'Prakash, Ravi'
'Ram, Panch'

_publ_section_title
;
 Doubly-Zwitterionic, Di-reduced, Highly Electron-Rich, Air-Stable
 Naphthalenediimides: Redox-Switchable Islands of Aromatic-Antiaromatic
 States
;
_journal_name_full 'Chemical Science'
_journal_paper_doi 10.1039/C9SC00962K
_journal_year 2019
_chemical_formula_moiety 'C40 H46 N2 O4 P2, 2(B F4)'
_chemical_formula_sum 'C40 H46 B2 F8 N2 O4 P2'
_chemical_formula_weight 854.35
_chemical_melting_point 548.15
_chemical_name_common 'Triethyldiphosphonium NDI dication'
_chemical_name_systematic
"'N,N-dibenzyl-2,6-triethyldiphosphonium-naphthalene-l,4,5,8-tetracarboxylic acid bisimide-bis-tetrafluoroborate' ?"
_space_group_crystal_system triclinic
_space_group_IT_number 2
_space_group_name_Hall '-P 1'
_space_group_name_H-M_alt 'P -1'
_symmetry_space_group_name_Hall '-P 1'
_symmetry_space_group_name_H-M 'P -1'
_atom_sites_solution_hydrogens geom
_audit_creation_method SHELXL-2014
_audit_update_record
;
2018-07-05 deposited with the CCDC.    2019-05-21 downloaded from the CCDC.
;
_cell_angle_alpha 94.362(3)
_cell_angle_beta 91.419(2)
_cell_angle_gamma 116.416(3)
_cell_formula_units_Z 1
_cell_length_a 9.2333(6)
_cell_length_b 10.3160(7)
_cell_length_c 11.4148(8)
_cell_measurement_reflns_used 9911
_cell_measurement_temperature 100(2)
_cell_measurement_theta_max 28.27
_cell_measurement_theta_min 2.21
_cell_volume 968.83(12)
_computing_cell_refinement 'Bruker SAINT'
_computing_data_collection 'Bruker APEX2'
_computing_data_reduction 'Bruker SAINT'
_computing_molecular_graphics 'Bruker SHELXTL'
_computing_publication_material 'Bruker SHELXTL'
_computing_structure_refinement 'SHELXL-2014 (Sheldrick, 2014)'
_computing_structure_solution 'SHELXS-97 (Sheldrick 2008)'
_diffrn_ambient_temperature 100(2)
_diffrn_measured_fraction_theta_full 1.000
_diffrn_measured_fraction_theta_max 0.998
_diffrn_measurement_device_type 'Bruker APEX-II CMOS'
_diffrn_measurement_method '\f and \w scans'
_diffrn_radiation_type MoK\a
_diffrn_radiation_wavelength 0.71073
_diffrn_reflns_av_R_equivalents 0.1450
_diffrn_reflns_av_unetI/netI 0.0602
_diffrn_reflns_Laue_measured_fraction_full 1.000
_diffrn_reflns_Laue_measured_fraction_max 0.998
_diffrn_reflns_limit_h_max 12
_diffrn_reflns_limit_h_min -12
_diffrn_reflns_limit_k_max 13
_diffrn_reflns_limit_k_min -13
_diffrn_reflns_limit_l_max 15
_diffrn_reflns_limit_l_min -15
_diffrn_reflns_number 30338
_diffrn_reflns_point_group_measured_fraction_full 1.000
_diffrn_reflns_point_group_measured_fraction_max 0.998
_diffrn_reflns_theta_full 25.242
_diffrn_reflns_theta_max 28.302
_diffrn_reflns_theta_min 2.215
_exptl_absorpt_coefficient_mu 0.196
_exptl_absorpt_correction_type multi-scan
_exptl_absorpt_process_details SADABS
_exptl_crystal_colour yellow
_exptl_crystal_density_diffrn 1.464
_exptl_crystal_description 'rectangular block'
_exptl_crystal_F_000 444
_exptl_crystal_size_max 0.160
_exptl_crystal_size_mid 0.140
_exptl_crystal_size_min 0.060
_exptl_transmission_factor_max 0.988
_exptl_transmission_factor_min 0.969
_refine_diff_density_max 0.742
_refine_diff_density_min -0.706
_refine_diff_density_rms 0.100
_refine_ls_extinction_method none
_refine_ls_goodness_of_fit_ref 1.100
_refine_ls_hydrogen_treatment constr
_refine_ls_matrix_type full
_refine_ls_number_parameters 265
_refine_ls_number_reflns 4823
_refine_ls_number_restraints 0
_refine_ls_restrained_S_all 1.100
_refine_ls_R_factor_all 0.0499
_refine_ls_R_factor_gt 0.0467
_refine_ls_shift/su_max 0.000
_refine_ls_shift/su_mean 0.000
_refine_ls_structure_factor_coef Fsqd
_refine_ls_weighting_details 'w=1/[\s^2^(Fo^2^)+(0.1000P)^2^+0.0974P] where P=(Fo^2^+2Fc^2^)/3'
_refine_ls_weighting_scheme calc
_refine_ls_wR_factor_gt 0.1423
_refine_ls_wR_factor_ref 0.1471
_reflns_Friedel_coverage 0.000
_reflns_number_gt 4437
_reflns_number_total 4823
_reflns_threshold_expression 'I > 2\s(I)'
_cod_data_source_file c9sc00962k2.cif
_cod_data_source_block PMSK39_0m_a
_cod_depositor_comments
;
The following automatic conversions were performed:

'_chemical_melting_point' value '275 \%C' was changed to '548.15' -
it was converted from degrees Celsius(C) to Kelvins(K).

Automatic conversion script
Id: cif_fix_values 4973 2017-02-22 13:04:09Z antanas 
;
_cod_database_code 1551078
_shelx_space_group_comment
;
The symmetry employed for this shelxl refinement is uniquely defined
by the following loop, which should always be used as a source of
symmetry information in preference to the above space-group names.
They are only intended as comments.
;
_shelx_estimated_absorpt_t_min 0.969
_shelx_estimated_absorpt_t_max 0.988
_shelxl_version_number 2014-3

loop_
_space_group_symop_operation_xyz
'x, y, z'
'-x, -y, -z'

loop_
_atom_site_label
_atom_site_type_symbol
_atom_site_fract_x
_atom_site_fract_y
_atom_site_fract_z
_atom_site_U_iso_or_equiv
_atom_site_adp_type
_atom_site_occupancy
_atom_site_site_symmetry_order
_atom_site_calc_flag
_atom_site_refinement_flags_posn
_atom_site_refinement_flags_adp
P1 P 0.09730(4) 0.82314(3) 0.72645(3) 0.00751(12) Uani 1 1 d . .
F2 F 0.30851(11) 0.80547(10) 0.22786(8) 0.0241(2) Uani 1 1 d . .
F3 F 0.13590(11) 0.84354(10) 0.34838(8) 0.0240(2) Uani 1 1 d . .
F1 F 0.33832(11) 1.03474(10) 0.27389(9) 0.0241(2) Uani 1 1 d . .
F4 F 0.12263(11) 0.87302(11) 0.15379(8) 0.0253(2) Uani 1 1 d . .
O2 O 0.35735(11) 0.55217(10) 0.45376(8) 0.0121(2) Uani 1 1 d . .
O1 O 0.72462(11) 0.87302(10) 0.23271(8) 0.0142(2) Uani 1 1 d . .
N1 N 0.55230(12) 0.71358(11) 0.35018(9) 0.0087(2) Uani 1 1 d . .
C1 C 0.37100(14) 1.02423(13) 0.61525(10) 0.0076(2) Uani 1 1 d . .
C5 C 0.51097(14) 0.94389(12) 0.46860(10) 0.0073(2) Uani 1 1 d . .
C3 C 0.29285(14) 0.76904(13) 0.56969(11) 0.0086(2) Uani 1 1 d . .
H3 H 0.2263 0.6726 0.5814 0.010 Uiso 1 1 calc R U
C6 C 0.63929(14) 0.85242(13) 0.31551(11) 0.0088(2) Uani 1 1 d . .
C9 C 0.46073(15) 0.49635(13) 0.20027(11) 0.0095(2) Uani 1 1 d . .
C4 C 0.41180(14) 0.79917(13) 0.49133(10) 0.0076(2) Uani 1 1 d . .
C2 C 0.26886(14) 0.88023(13) 0.63298(10) 0.0078(2) Uani 1 1 d . .
C19 C -0.04289(15) 0.89075(14) 0.68121(11) 0.0109(3) Uani 1 1 d . .
H19A H -0.1236 0.8707 0.7390 0.013 Uiso 1 1 calc R U
H19B H 0.0157 0.9955 0.6808 0.013 Uiso 1 1 calc R U
C10 C 0.38675(16) 0.54946(14) 0.12185(11) 0.0124(3) Uani 1 1 d . .
H10 H 0.4090 0.6470 0.1304 0.015 Uiso 1 1 calc R U
C14 C 0.42658(16) 0.35028(14) 0.18579(11) 0.0122(3) Uani 1 1 d . .
H14 H 0.4743 0.3140 0.2385 0.015 Uiso 1 1 calc R U
C17 C 0.15673(16) 0.86559(15) 0.88196(11) 0.0143(3) Uani 1 1 d . .
H17A H 0.1568 0.9574 0.9080 0.017 Uiso 1 1 calc R U
H17B H 0.0771 0.7910 0.9246 0.017 Uiso 1 1 calc R U
C7 C 0.43494(14) 0.67769(13) 0.43189(11) 0.0086(2) Uani 1 1 d . .
C8 C 0.58502(15) 0.59538(13) 0.29640(11) 0.0102(3) Uani 1 1 d . .
H8A H 0.5902 0.5371 0.3577 0.012 Uiso 1 1 calc R U
H8B H 0.6904 0.6381 0.2638 0.012 Uiso 1 1 calc R U
C11 C 0.27950(16) 0.45604(15) 0.03065(12) 0.0155(3) Uani 1 1 d . .
H11 H 0.2286 0.4913 -0.0206 0.019 Uiso 1 1 calc R U
C12 C 0.24774(16) 0.31049(15) 0.01544(12) 0.0162(3) Uani 1 1 d . .
H12 H 0.1774 0.2491 -0.0464 0.019 Uiso 1 1 calc R U
C13 C 0.32145(16) 0.25762(14) 0.09300(12) 0.0155(3) Uani 1 1 d . .
H13 H 0.3009 0.1605 0.0833 0.019 Uiso 1 1 calc R U
C15 C -0.01627(16) 0.62665(14) 0.70160(12) 0.0127(3) Uani 1 1 d . .
H15A H -0.1255 0.5996 0.7250 0.015 Uiso 1 1 calc R U
H15B H -0.0240 0.5994 0.6176 0.015 Uiso 1 1 calc R U
C20 C -0.12955(17) 0.82577(15) 0.56018(12) 0.0170(3) Uani 1 1 d . .
H20A H -0.0509 0.8382 0.5031 0.025 Uiso 1 1 calc R U
H20B H -0.1928 0.8742 0.5388 0.025 Uiso 1 1 calc R U
H20C H -0.1995 0.7240 0.5624 0.025 Uiso 1 1 calc R U
C16 C 0.04955(18) 0.53594(15) 0.76442(14) 0.0202(3) Uani 1 1 d . .
H16A H 0.1568 0.5590 0.7410 0.030 Uiso 1 1 calc R U
H16B H -0.0200 0.4344 0.7436 0.030 Uiso 1 1 calc R U
H16C H 0.0531 0.5575 0.8481 0.030 Uiso 1 1 calc R U
B1 B 0.22599(18) 0.88848(16) 0.25017(13) 0.0129(3) Uani 1 1 d . .
C18 C 0.32429(18) 0.8762(2) 0.91255(13) 0.0271(4) Uani 1 1 d . .
H18A H 0.3285 0.7893 0.8805 0.041 Uiso 1 1 calc R U
H18B H 0.3438 0.8873 0.9966 0.041 Uiso 1 1 calc R U
H18C H 0.4056 0.9587 0.8798 0.041 Uiso 1 1 calc R U

loop_
_atom_site_aniso_label
_atom_site_aniso_U_11
_atom_site_aniso_U_22
_atom_site_aniso_U_33
_atom_site_aniso_U_23
_atom_site_aniso_U_13
_atom_site_aniso_U_12
P1 0.00857(18) 0.00495(19) 0.00785(19) 0.00167(13) 0.00312(12) 0.00170(14)
F2 0.0303(5) 0.0241(5) 0.0257(5) -0.0065(4) -0.0020(4) 0.0208(4)
F3 0.0324(5) 0.0259(5) 0.0199(5) 0.0091(4) 0.0098(4) 0.0170(4)
F1 0.0245(5) 0.0136(4) 0.0346(5) 0.0047(4) -0.0011(4) 0.0087(4)
F4 0.0277(5) 0.0350(5) 0.0172(4) -0.0028(4) -0.0048(4) 0.0188(4)
O2 0.0168(5) 0.0031(4) 0.0149(5) 0.0019(3) 0.0044(4) 0.0029(4)
O1 0.0173(5) 0.0075(4) 0.0149(5) -0.0007(3) 0.0081(4) 0.0029(4)
N1 0.0114(5) 0.0034(5) 0.0109(5) -0.0003(4) 0.0034(4) 0.0029(4)
C1 0.0101(5) 0.0039(5) 0.0081(5) 0.0000(4) 0.0014(4) 0.0025(4)
C5 0.0096(5) 0.0044(6) 0.0074(5) 0.0009(4) 0.0013(4) 0.0025(4)
C3 0.0108(5) 0.0023(5) 0.0105(6) 0.0006(4) 0.0010(4) 0.0009(4)
C6 0.0101(5) 0.0045(5) 0.0097(5) -0.0006(4) 0.0013(4) 0.0017(4)
C9 0.0116(5) 0.0062(6) 0.0104(6) -0.0001(4) 0.0048(4) 0.0036(5)
C4 0.0104(5) 0.0033(6) 0.0085(5) 0.0002(4) 0.0007(4) 0.0026(5)
C2 0.0089(5) 0.0053(6) 0.0079(5) 0.0012(4) 0.0027(4) 0.0017(4)
C19 0.0117(6) 0.0082(6) 0.0140(6) 0.0021(5) 0.0038(5) 0.0052(5)
C10 0.0175(6) 0.0084(6) 0.0127(6) 0.0006(5) 0.0033(5) 0.0068(5)
C14 0.0172(6) 0.0065(6) 0.0129(6) 0.0027(5) 0.0055(5) 0.0048(5)
C17 0.0133(6) 0.0165(7) 0.0094(6) 0.0013(5) 0.0038(5) 0.0031(5)
C7 0.0108(5) 0.0048(5) 0.0094(5) 0.0005(4) 0.0004(4) 0.0028(4)
C8 0.0131(6) 0.0053(5) 0.0133(6) -0.0009(4) 0.0024(5) 0.0054(5)
C11 0.0160(6) 0.0163(7) 0.0137(6) 0.0005(5) 0.0022(5) 0.0071(5)
C12 0.0151(6) 0.0150(7) 0.0126(6) -0.0037(5) 0.0043(5) 0.0020(5)
C13 0.0211(7) 0.0049(6) 0.0162(6) -0.0019(5) 0.0075(5) 0.0021(5)
C15 0.0132(6) 0.0071(6) 0.0160(6) 0.0033(5) 0.0042(5) 0.0025(5)
C20 0.0199(7) 0.0128(6) 0.0182(7) 0.0020(5) -0.0030(5) 0.0075(5)
C16 0.0247(7) 0.0117(7) 0.0273(8) 0.0114(6) 0.0088(6) 0.0091(6)
B1 0.0176(7) 0.0104(7) 0.0119(6) 0.0005(5) 0.0005(5) 0.0075(6)
C18 0.0147(7) 0.0447(10) 0.0149(7) 0.0056(7) -0.0011(5) 0.0066(7)

loop_
_atom_type_symbol
_atom_type_description
_atom_type_scat_dispersion_real
_atom_type_scat_dispersion_imag
_atom_type_scat_source
C C 0.0033 0.0016 'International Tables Vol C Tables 4.2.6.8 and 6.1.1.4'
H H 0.0000 0.0000 'International Tables Vol C Tables 4.2.6.8 and 6.1.1.4'
B B 0.0013 0.0007 'International Tables Vol C Tables 4.2.6.8 and 6.1.1.4'
N N 0.0061 0.0033 'International Tables Vol C Tables 4.2.6.8 and 6.1.1.4'
O O 0.0106 0.0060 'International Tables Vol C Tables 4.2.6.8 and 6.1.1.4'
F F 0.0171 0.0103 'International Tables Vol C Tables 4.2.6.8 and 6.1.1.4'
P P 0.1023 0.0942 'International Tables Vol C Tables 4.2.6.8 and 6.1.1.4'

loop_
_geom_angle_atom_site_label_1
_geom_angle_atom_site_label_2
_geom_angle_atom_site_label_3
_geom_angle
_geom_angle_site_symmetry_1
_geom_angle_site_symmetry_3
C19 P1 C17 112.61(6) . .
C19 P1 C15 104.85(6) . .
C17 P1 C15 106.55(6) . .
C19 P1 C2 110.88(6) . .
C17 P1 C2 113.52(6) . .
C15 P1 C2 107.85(6) . .
C7 N1 C6 124.37(10) . .
C7 N1 C8 117.34(10) . .
C6 N1 C8 118.30(10) . .
C2 C1 C5 120.28(11) . 2_676
C2 C1 C6 121.41(11) . 2_676
C5 C1 C6 118.31(10) 2_676 2_676
C5 C5 C4 118.36(14) 2_676 .
C5 C5 C1 120.71(13) 2_676 2_676
C4 C5 C1 120.93(11) . 2_676
C4 C3 C2 121.91(11) . .
C4 C3 H3 119.0 . .
C2 C3 H3 119.0 . .
O1 C6 N1 120.96(11) . .
O1 C6 C1 120.87(11) . 2_676
N1 C6 C1 118.14(10) . 2_676
C14 C9 C10 119.28(12) . .
C14 C9 C8 118.94(11) . .
C10 C9 C8 121.67(11) . .
C3 C4 C5 120.38(11) . .
C3 C4 C7 119.06(11) . .
C5 C4 C7 120.56(11) . .
C1 C2 C3 118.24(11) . .
C1 C2 P1 124.73(9) . .
C3 C2 P1 116.94(9) . .
C20 C19 P1 114.40(9) . .
C20 C19 H19A 108.7 . .
P1 C19 H19A 108.7 . .
C20 C19 H19B 108.7 . .
P1 C19 H19B 108.7 . .
H19A C19 H19B 107.6 . .
C11 C10 C9 119.85(12) . .
C11 C10 H10 120.1 . .
C9 C10 H10 120.1 . .
C9 C14 C13 120.71(12) . .
C9 C14 H14 119.6 . .
C13 C14 H14 119.6 . .
C18 C17 P1 113.20(9) . .
C18 C17 H17A 108.9 . .
P1 C17 H17A 108.9 . .
C18 C17 H17B 108.9 . .
P1 C17 H17B 108.9 . .
H17A C17 H17B 107.8 . .
O2 C7 N1 120.89(11) . .
O2 C7 C4 122.43(11) . .
N1 C7 C4 116.67(10) . .
N1 C8 C9 114.58(10) . .
N1 C8 H8A 108.6 . .
C9 C8 H8A 108.6 . .
N1 C8 H8B 108.6 . .
C9 C8 H8B 108.6 . .
H8A C8 H8B 107.6 . .
C12 C11 C10 120.62(13) . .
C12 C11 H11 119.7 . .
C10 C11 H11 119.7 . .
C13 C12 C11 119.61(13) . .
C13 C12 H12 120.2 . .
C11 C12 H12 120.2 . .
C12 C13 C14 119.91(12) . .
C12 C13 H13 120.0 . .
C14 C13 H13 120.0 . .
C16 C15 P1 117.43(10) . .
C16 C15 H15A 107.9 . .
P1 C15 H15A 107.9 . .
C16 C15 H15B 107.9 . .
P1 C15 H15B 107.9 . .
H15A C15 H15B 107.2 . .
C19 C20 H20A 109.5 . .
C19 C20 H20B 109.5 . .
H20A C20 H20B 109.5 . .
C19 C20 H20C 109.5 . .
H20A C20 H20C 109.5 . .
H20B C20 H20C 109.5 . .
C15 C16 H16A 109.5 . .
C15 C16 H16B 109.5 . .
H16A C16 H16B 109.5 . .
C15 C16 H16C 109.5 . .
H16A C16 H16C 109.5 . .
H16B C16 H16C 109.5 . .
F4 B1 F2 110.58(11) . .
F4 B1 F3 109.36(11) . .
F2 B1 F3 109.39(11) . .
F4 B1 F1 109.53(11) . .
F2 B1 F1 109.15(11) . .
F3 B1 F1 108.80(11) . .
C17 C18 H18A 109.5 . .
C17 C18 H18B 109.5 . .
H18A C18 H18B 109.5 . .
C17 C18 H18C 109.5 . .
H18A C18 H18C 109.5 . .
H18B C18 H18C 109.5 . .

loop_
_geom_bond_atom_site_label_1
_geom_bond_atom_site_label_2
_geom_bond_distance
_geom_bond_site_symmetry_2
P1 C19 1.8038(13) .
P1 C17 1.8066(13) .
P1 C15 1.8153(13) .
P1 C2 1.8286(12) .
F2 B1 1.3913(16) .
F3 B1 1.3948(17) .
F1 B1 1.3989(17) .
F4 B1 1.3901(17) .
O2 C7 1.2186(15) .
O1 C6 1.2155(15) .
N1 C7 1.3881(15) .
N1 C6 1.3898(15) .
N1 C8 1.4758(15) .
C1 C2 1.3949(16) .
C1 C5 1.4116(17) 2_676
C1 C6 1.4870(16) 2_676
C5 C5 1.409(2) 2_676
C5 C4 1.4103(16) .
C5 C1 1.4116(17) 2_676
C3 C4 1.3749(17) .
C3 C2 1.4123(16) .
C3 H3 0.9300 .
C6 C1 1.4870(16) 2_676
C9 C14 1.3907(17) .
C9 C10 1.3947(18) .
C9 C8 1.5128(17) .
C4 C7 1.4807(16) .
C19 C20 1.5250(18) .
C19 H19A 0.9700 .
C19 H19B 0.9700 .
C10 C11 1.3930(18) .
C10 H10 0.9300 .
C14 C13 1.3955(18) .
C14 H14 0.9300 .
C17 C18 1.531(2) .
C17 H17A 0.9700 .
C17 H17B 0.9700 .
C8 H8A 0.9700 .
C8 H8B 0.9700 .
C11 C12 1.392(2) .
C11 H11 0.9300 .
C12 C13 1.385(2) .
C12 H12 0.9300 .
C13 H13 0.9300 .
C15 C16 1.5316(18) .
C15 H15A 0.9700 .
C15 H15B 0.9700 .
C20 H20A 0.9600 .
C20 H20B 0.9600 .
C20 H20C 0.9600 .
C16 H16A 0.9600 .
C16 H16B 0.9600 .
C16 H16C 0.9600 .
C18 H18A 0.9600 .
C18 H18B 0.9600 .
C18 H18C 0.9600 .
